data_4344512
loop_
_publ_author_name
'Corey, Eugene R.'
'Dahl, Lawrence F.'

_publ_section_title
;
 The Molecular and Crystal Structure of Os~3~(CO)~12~
;
_journal_coden_ASTM INOCAJ
_journal_issue 3
_journal_name_full 'Inorganic Chemistry'
_journal_page_first 521
_journal_page_last 526
_journal_paper_doi 10.1021/ic50003a016
_journal_volume 1
_journal_year 1962
_chemical_formula_sum 'C12 O12 Os3'
_chemical_name_systematic 'Os3 (C O)12'
_space_group_IT_number 14
_symmetry_space_group_name_Hall '-P 2yn'
_symmetry_space_group_name_H-M 'P 1 21/n 1'
_cell_angle_alpha 90
_cell_angle_beta 100.45
_cell_angle_gamma 90
_cell_formula_units_Z 4
_cell_length_a 8.1
_cell_length_b 14.79
_cell_length_c 14.64
_cell_volume 1724.767
_cod_data_source_file Corey_INOCAJ_1962_642.cif
_cod_data_source_block C12O12Os3
_cod_original_sg_symbol_Hall '-P 2ybc (x-z,y,z)'
_cod_database_code 4344512

loop_
_symmetry_equiv_pos_as_xyz
x,y,z
-x+1/2,y+1/2,-z+1/2
-x,-y,-z
x-1/2,-y-1/2,z-1/2

loop_
_atom_site_label
_atom_site_type_symbol
_atom_site_fract_x
_atom_site_fract_y
_atom_site_fract_z
_atom_site_occupancy
_atom_site_U_iso_or_equiv
C9 C+2 0.554 0.088 0.431 1 0.0
O2 O-2 0.658 -0.04 0.068 1 0.0
O4 O-2 0.545 -0.215 0.291 1 0.0
Os3 Os 0.6962 0.0812 0.3389 1 0.0
O9 O-2 0.469 0.104 0.487 1 0.0
C8 C+2 0.246 0.18 0.109 1 0.0
O11 O-2 0.875 -0.081 0.446 1 0.0
C7 C+2 0.502 0.285 0.228 1 0.0
Os2 Os 0.4412 0.1698 0.2059 1 0.0
O12 O-2 0.897 0.246 0.423 1 0.0
O10 O-2 0.928 0.064 0.194 1 0.0
O6 O-2 0.669 0.16 0.062 1 0.0
C2 C+2 0.596 -0.032 0.129 1 0.0
C4 C+2 0.526 -0.145 0.253 1 0.0
O5 O-2 0.239 0.188 0.356 1 0.0
O8 O-2 0.12 0.197 0.046 1 0.0
C10 C+2 0.836 0.07 0.244 1 0.0
C6 C+2 0.571 0.153 0.105 1 0.0
C3 C+2 0.251 -0.044 0.135 1 0.0
O1 O-2 0.202 -0.012 0.366 1 0.0
C11 C+2 0.799 -0.026 0.408 1 0.0
C5 C+2 0.287 0.18 0.296 1 0.0
C1 C+2 0.3 -0.011 0.319 1 0.0
Os1 Os 0.4431 -0.0246 0.2233 1 0.0
O7 O-2 0.565 0.353 0.254 1 0.0
C12 C+2 0.834 0.188 0.398 1 0.0
O3 O-2 0.137 -0.069 0.076 1 0.0
